data_4089524
loop_
_publ_author_name
'Stubenhofer, Markus'
'Kuntz, Christian'
'Bodensteiner, Michael'
'Timoshkin, Alexey Y.'
'Scheer, Manfred'

_publ_section_title
;
 Versatile Reactivity of Bridged Pentelidene Complexes toward Secondary
 and Tertiary Phosphines
;
_journal_issue 12
_journal_name_full Organometallics
_journal_page_first 3521
_journal_paper_doi 10.1021/om400357y
_journal_volume 32
_journal_year 2013
_chemical_compound_source 'see text'
_chemical_formula_moiety 'C16 H16 As O10 P W2'
_chemical_formula_sum 'C16 H16 As O10 P W2'
_chemical_formula_weight 841.86
_space_group_IT_number 14
_space_group_name_Hall '-P 2yn'
_space_group_name_H-M_alt 'P 1 21/n 1'
_symmetry_cell_setting monoclinic
_symmetry_Int_Tables_number 14
_symmetry_space_group_name_Hall '-P 2yn'
_symmetry_space_group_name_H-M 'P 1 21/n 1'
_atom_sites_solution_hydrogens geom
_atom_sites_solution_primary direct
_atom_sites_solution_secondary difmap
_cell_angle_alpha 90
_cell_angle_beta 92.908(1)
_cell_angle_gamma 90
_cell_formula_units_Z 4
_cell_length_a 10.4709(1)
_cell_length_b 13.8828(2)
_cell_length_c 16.3691(2)
_cell_measurement_reflns_used 5423
_cell_measurement_temperature 123(1)
_cell_measurement_theta_max 62.1101
_cell_measurement_theta_min 3.1746
_cell_volume 2376.44(5)
_computing_cell_refinement
;
CrysAlis RED, Oxford Diffraction Ltd.,
Version 1.171.32.15 (release 10-01-2008 CrysAlis171 .NET)
(compiled Jan 10 2008,16:37:18)
;
_computing_data_collection
;
CrysAlis CCD, Oxford Diffraction Ltd.,
Version 1.171.32.15 (release 10-01-2008 CrysAlis171 .NET)
(compiled Jan 10 2008,16:37:18)
;
_computing_data_reduction
;
CrysAlis RED, Oxford Diffraction Ltd.,
Version 1.171.32.15 (release 10-01-2008 CrysAlis171 .NET)
(compiled Jan 10 2008,16:37:18)
;
_computing_molecular_graphics 'PLATON (Spek, 1990)'
_computing_publication_material 'PLATON (Spek, 2003)'
_computing_structure_refinement 'SHELXL-97 (Sheldrick, 1997)'
_computing_structure_solution 'SHELXS-97 (Sheldrick, 1997)'
_diffrn_ambient_temperature 123(1)
_diffrn_detector_area_resol_mean 10.5431
_diffrn_measured_fraction_theta_full 0.977
_diffrn_measured_fraction_theta_max 0.977
_diffrn_measurement_device_type 'Oxford Diffraction Gemini Ultra'
_diffrn_measurement_method omega-scan
_diffrn_radiation_monochromator mirror
_diffrn_radiation_probe x-ray
_diffrn_radiation_source 'Ultra (Cu) X-ray Source'
_diffrn_radiation_type CuK\a
_diffrn_radiation_wavelength 1.54178
_diffrn_reflns_av_R_equivalents 0.0414
_diffrn_reflns_av_sigmaI/netI 0.0374
_diffrn_reflns_limit_h_max 11
_diffrn_reflns_limit_h_min -11
_diffrn_reflns_limit_k_max 15
_diffrn_reflns_limit_k_min -13
_diffrn_reflns_limit_l_max 8
_diffrn_reflns_limit_l_min -18
_diffrn_reflns_number 7190
_diffrn_reflns_reduction_process
;
;
_diffrn_reflns_theta_full 62.23
_diffrn_reflns_theta_max 62.23
_diffrn_reflns_theta_min 4.18
_exptl_absorpt_coefficient_mu 20.242
_exptl_absorpt_correction_T_max 1.00000
_exptl_absorpt_correction_T_min 0.02188
_exptl_absorpt_correction_type analytical
_exptl_absorpt_process_details
;
CrysAlis RED, Oxford Diffraction Ltd.,
Version 1.171.32.15 (release 10-01-2008 CrysAlis171 .NET)
(compiled Jan 10 2008,16:37:18)
Analytical absorption correction using crystal shape,
implemented in SCALE3 ABSPACK scaling algorithm.
;
_exptl_crystal_colour violet
_exptl_crystal_density_diffrn 2.353
_exptl_crystal_density_method 'Not Measured'
_exptl_crystal_description block
_exptl_crystal_F_000 1552
_exptl_crystal_size_max 0.24
_exptl_crystal_size_mid 0.23
_exptl_crystal_size_min 0.21
_refine_diff_density_max 3.312
_refine_diff_density_min -1.441
_refine_diff_density_rms 0.255
_refine_ls_extinction_method none
_refine_ls_goodness_of_fit_ref 1.070
_refine_ls_hydrogen_treatment mixed
_refine_ls_matrix_type full
_refine_ls_number_constraints 0
_refine_ls_number_parameters 256
_refine_ls_number_reflns 3658
_refine_ls_number_restraints 1
_refine_ls_restrained_S_all 1.069
_refine_ls_R_factor_all 0.0529
_refine_ls_R_factor_gt 0.0480
_refine_ls_shift/su_max 0.000
_refine_ls_shift/su_mean 0.000
_refine_ls_structure_factor_coef Fsqd
_refine_ls_weighting_details 'calc w=1/[\s^2^(Fo^2^)+(0.0850P)^2^+16.1370P] where P=(Fo^2^+2Fc^2^)/3'
_refine_ls_weighting_scheme calc
_refine_ls_wR_factor_gt 0.1278
_refine_ls_wR_factor_ref 0.1315
_reflns_number_gt 3306
_reflns_number_total 3658
_reflns_threshold_expression >2\s(i)
_cod_data_source_file om400357y_si_009.cif
_cod_data_source_block ms25
_cod_depositor_comments
;
The following automatic conversions were performed:

data item '_symmetry_cell_setting' value 'Monoclinic' was changed to
'monoclinic' in accordance with the
/home/saulius/struct/COD-crude-data/automatic-downloads/DataCite-retrospective/ACS/depositions/lib/dictionaries/cif_core.dic
dictionary named 'cif_core.dic' version 2.4.2 last updated on
2011-04-26.

Automatic conversion script
Id: cif_fix_values 6909 2019-04-08 15:41:33Z antanas 
;
_cod_original_sg_symbol_H-M 'P 21/n'
_cod_database_code 4089524

loop_
_symmetry_equiv_pos_site_id
_symmetry_equiv_pos_as_xyz
1 x,y,z
2 1/2-x,1/2+y,1/2-z
3 -x,-y,-z
4 1/2+x,1/2-y,1/2+z

loop_
_atom_site_aniso_label
_atom_site_aniso_U_11
_atom_site_aniso_U_22
_atom_site_aniso_U_33
_atom_site_aniso_U_23
_atom_site_aniso_U_13
_atom_site_aniso_U_12
W1 0.0337(3) 0.0236(3) 0.0236(3) -0.0024(2) -0.0034(2) -0.0001(2)
W2 0.0337(3) 0.0325(3) 0.0240(3) -0.0036(2) 0.0061(2) -0.0076(2)
As1 0.0311(5) 0.0253(6) 0.0209(5) -0.0024(4) 0.0030(4) 0.0000(4)
P1 0.0332(13) 0.0312(14) 0.0221(11) -0.0051(10) 0.0067(10) -0.0010(10)
O1 0.071(5) 0.031(5) 0.054(5) 0.004(4) -0.021(4) 0.002(4)
O2 0.033(4) 0.063(6) 0.064(5) 0.004(5) 0.009(4) 0.000(4)
O3 0.083(6) 0.042(5) 0.049(5) 0.013(4) -0.005(4) 0.003(5)
O4 0.046(5) 0.078(7) 0.047(5) -0.019(4) 0.009(4) 0.000(4)
O5 0.066(5) 0.047(5) 0.057(5) -0.014(4) -0.034(4) -0.001(4)
O6 0.088(6) 0.065(6) 0.036(5) 0.006(4) 0.011(5) 0.012(5)
O7 0.066(5) 0.035(5) 0.061(5) -0.018(4) 0.007(4) -0.013(4)
O8 0.085(6) 0.065(6) 0.034(5) 0.005(4) -0.021(5) 0.000(5)
O9 0.055(5) 0.052(6) 0.057(5) -0.017(4) -0.003(4) 0.006(4)
O10 0.050(5) 0.076(7) 0.110(8) -0.008(6) 0.038(5) -0.030(5)
C1 0.047(6) 0.033(7) 0.043(6) 0.001(5) -0.008(5) -0.001(5)
C2 0.038(6) 0.029(6) 0.033(5) -0.002(4) 0.006(5) 0.004(4)
C3 0.053(6) 0.024(6) 0.025(5) 0.001(4) 0.003(4) 0.003(4)
C4 0.037(6) 0.040(6) 0.028(5) -0.006(4) -0.008(5) 0.007(5)
C5 0.042(4) 0.037(4) 0.041(4) -0.014(4) -0.010(3) -0.012(3)
C6 0.062(7) 0.045(7) 0.021(5) 0.014(5) 0.005(5) 0.013(6)
C7 0.043(6) 0.045(7) 0.034(5) -0.010(5) -0.002(5) -0.024(5)
C8 0.046(6) 0.039(6) 0.033(6) 0.004(5) 0.002(5) -0.002(5)
C9 0.033(5) 0.046(7) 0.033(5) -0.005(5) 0.003(4) -0.001(5)
C10 0.042(4) 0.037(4) 0.041(4) -0.014(4) -0.010(3) -0.012(3)
C11 0.038(4) 0.041(5) 0.057(5) -0.006(4) 0.012(4) -0.003(3)
C12 0.079(6) 0.053(6) 0.033(4) 0.004(4) -0.003(4) 0.016(5)
C13 0.094(8) 0.057(7) 0.075(7) 0.005(5) 0.045(6) -0.013(6)
C14 0.038(4) 0.041(5) 0.057(5) -0.006(4) 0.012(4) -0.003(3)
C15 0.094(8) 0.057(7) 0.075(7) 0.005(5) 0.045(6) -0.013(6)
C16 0.079(6) 0.053(6) 0.033(4) 0.004(4) -0.003(4) 0.016(5)

loop_
_atom_site_label
_atom_site_type_symbol
_atom_site_thermal_displace_type
_atom_site_fract_x
_atom_site_fract_y
_atom_site_fract_z
_atom_site_occupancy
_atom_site_U_iso_or_equiv
_atom_site_calc_flag
_atom_site_refinement_flags
W1 W Uani -0.06484(4) 0.18512(3) 0.06492(3) 1.000 0.0271(2) . .
W2 W Uani 0.32144(4) 0.34681(3) 0.15210(3) 1.000 0.0299(2) . .
As1 As Uani 0.10265(9) 0.25799(7) 0.17727(6) 1.000 0.0257(3) . .
P1 P Uani 0.0121(2) 0.33544(19) 0.28468(15) 1.000 0.0287(7) . .
O1 O Uani -0.0192(8) -0.0092(6) 0.1643(5) 1.000 0.053(3) . .
O2 O Uani -0.3202(7) 0.2305(7) 0.1532(6) 1.000 0.053(3) . .
O3 O Uani -0.1148(9) 0.3800(7) -0.0330(5) 1.000 0.058(3) . .
O4 O Uani 0.1717(8) 0.1542(7) -0.0458(5) 1.000 0.057(3) . .
O5 O Uani -0.2301(9) 0.0712(6) -0.0655(5) 1.000 0.058(3) . .
O6 O Uani 0.1886(10) 0.4169(7) -0.0149(5) 1.000 0.063(3) . .
O7 O Uani 0.2370(8) 0.5378(6) 0.2414(5) 1.000 0.054(3) . .
O8 O Uani 0.4441(10) 0.2627(7) 0.3176(5) 1.000 0.062(3) . .
O9 O Uani 0.4164(8) 0.1551(7) 0.0684(6) 1.000 0.055(3) . .
O10 O Uani 0.5830(9) 0.4428(8) 0.1162(7) 1.000 0.078(4) . .
C1 C Uani -0.0335(11) 0.0599(9) 0.1286(7) 1.000 0.041(4) . .
C2 C Uani -0.2268(10) 0.2139(8) 0.1232(6) 1.000 0.033(3) . .
C3 C Uani -0.0950(11) 0.3116(7) 0.0032(6) 1.000 0.034(3) . .
C4 C Uani 0.0913(10) 0.1629(8) -0.0041(6) 1.000 0.035(3) . .
C5 C Uani -0.1693(10) 0.1135(8) -0.0183(7) 1.000 0.040(2) . .
C6 C Uani 0.2375(12) 0.3947(9) 0.0449(6) 1.000 0.043(4) . .
C7 C Uani 0.2671(10) 0.4682(9) 0.2099(6) 1.000 0.041(3) . .
C8 C Uani 0.4002(11) 0.2931(8) 0.2614(7) 1.000 0.039(3) . .
C9 C Uani 0.3788(10) 0.2231(9) 0.0978(6) 1.000 0.037(3) . .
C10 C Uani 0.4856(10) 0.4093(8) 0.1291(7) 1.000 0.040(2) . .
C11 C Uani -0.1143(10) 0.4193(9) 0.2528(7) 1.000 0.045(3) . .
C12 C Uani -0.0738(14) 0.4819(10) 0.1837(7) 1.000 0.055(3) . .
C13 C Uani -0.1464(16) 0.4821(11) 0.3278(10) 1.000 0.074(4) . .
C14 C Uani -0.0408(10) 0.2569(9) 0.3656(8) 1.000 0.045(3) . .
C15 C Uani -0.1436(16) 0.1857(11) 0.3326(10) 1.000 0.074(4) . .
C16 C Uani 0.0718(13) 0.2044(10) 0.4077(7) 1.000 0.055(3) . .
H1 H Uiso 0.1505(7) 0.1679(12) 0.2185(6) 1.000 0.0310 . R
H2 H Uiso 0.112(10) 0.389(8) 0.324(7) 1.000 0.04(3) . .
H11 H Uiso -0.19210 0.38200 0.23420 1.000 0.0540 calc R
H12A H Uiso -0.14970 0.50440 0.15180 1.000 0.0830 calc R
H12B H Uiso -0.01950 0.44460 0.14830 1.000 0.0830 calc R
H12C H Uiso -0.02580 0.53740 0.20600 1.000 0.0830 calc R
H13A H Uiso -0.07560 0.52660 0.34080 1.000 0.1110 calc R
H13B H Uiso -0.15920 0.44040 0.37490 1.000 0.1110 calc R
H13C H Uiso -0.22470 0.51890 0.31480 1.000 0.1110 calc R
H14 H Uiso -0.08030 0.29840 0.40740 1.000 0.0540 calc R
H15A H Uiso -0.10720 0.14370 0.29160 1.000 0.1110 calc R
H15B H Uiso -0.21590 0.22160 0.30730 1.000 0.1110 calc R
H15C H Uiso -0.17320 0.14650 0.37770 1.000 0.1110 calc R
H16A H Uiso 0.04100 0.16280 0.45100 1.000 0.0830 calc R
H16B H Uiso 0.13250 0.25150 0.43180 1.000 0.0830 calc R
H16C H Uiso 0.11450 0.16490 0.36760 1.000 0.0830 calc R

loop_
_atom_type_symbol
_atom_type_description
_atom_type_scat_dispersion_real
_atom_type_scat_dispersion_imag
_atom_type_scat_source
W W -5.4734 5.5774 'International Tables Vol C Tables 4.2.6.8 and 6.1.1.4'
P P 0.2955 0.4335 'International Tables Vol C Tables 4.2.6.8 and 6.1.1.4'
O O 0.0492 0.0322 'International Tables Vol C Tables 4.2.6.8 and 6.1.1.4'
As As -0.9300 1.0051 'International Tables Vol C Tables 4.2.6.8 and 6.1.1.4'
H H 0.0000 0.0000 'International Tables Vol C Tables 4.2.6.8 and 6.1.1.4'
C C 0.0181 0.0091 'International Tables Vol C Tables 4.2.6.8 and 6.1.1.4'

loop_
_geom_angle_atom_site_label_1
_geom_angle_atom_site_label_2
_geom_angle_atom_site_label_3
_geom_angle
_geom_angle_publ_flag
As1 W1 C1 83.6(3) yes
As1 W1 C2 97.9(3) yes
As1 W1 C3 95.4(3) yes
As1 W1 C4 85.6(3) yes
As1 W1 C5 170.7(3) yes
C1 W1 C2 92.5(4) yes
C1 W1 C3 178.9(5) yes
C1 W1 C4 92.4(4) yes
C1 W1 C5 89.6(5) yes
C2 W1 C3 87.2(4) yes
C2 W1 C4 174.3(4) yes
C2 W1 C5 88.7(4) yes
C3 W1 C4 88.0(4) yes
C3 W1 C5 91.5(4) yes
C4 W1 C5 88.5(4) yes
As1 W2 C6 87.0(4) yes
As1 W2 C7 92.8(3) yes
As1 W2 C8 90.4(3) yes
As1 W2 C9 87.3(3) yes
As1 W2 C10 177.5(3) yes
C6 W2 C7 90.7(4) yes
C6 W2 C8 177.3(5) yes
C6 W2 C9 91.3(4) yes
C6 W2 C10 92.0(5) yes
C7 W2 C8 90.3(4) yes
C7 W2 C9 178.0(4) yes
C7 W2 C10 89.5(4) yes
C8 W2 C9 87.7(4) yes
C8 W2 C10 90.6(5) yes
C9 W2 C10 90.5(4) yes
W1 As1 W2 127.62(4) yes
W1 As1 P1 114.84(7) yes
W2 As1 P1 107.07(7) yes
P1 As1 H1 101.00 no
W1 As1 H1 101.00 no
W2 As1 H1 101.00 no
As1 P1 C11 113.6(4) yes
As1 P1 C14 115.3(4) yes
C11 P1 C14 110.4(5) yes
C14 P1 H2 103(4) no
As1 P1 H2 106(4) no
C11 P1 H2 108(4) no
W1 C1 O1 178.3(10) yes
W1 C2 O2 177.5(9) yes
W1 C3 O3 177.4(10) yes
W1 C4 O4 175.2(9) yes
W1 C5 O5 179.0(10) yes
W2 C6 O6 176.7(11) yes
W2 C7 O7 178.8(9) yes
W2 C8 O8 177.6(10) yes
W2 C9 O9 176.9(9) yes
W2 C10 O10 177.8(10) yes
P1 C11 C13 108.4(9) yes
P1 C11 C12 110.9(8) yes
C12 C11 C13 110.5(11) no
C15 C14 C16 111.3(11) no
P1 C14 C15 111.2(10) yes
P1 C14 C16 111.0(8) yes
P1 C11 H11 109.00 no
C12 C11 H11 109.00 no
C13 C11 H11 109.00 no
C11 C12 H12A 109.00 no
C11 C12 H12B 109.00 no
C11 C12 H12C 109.00 no
H12A C12 H12B 109.00 no
H12A C12 H12C 110.00 no
H12B C12 H12C 109.00 no
C11 C13 H13A 109.00 no
C11 C13 H13B 109.00 no
C11 C13 H13C 109.00 no
H13A C13 H13B 110.00 no
H13A C13 H13C 109.00 no
H13B C13 H13C 109.00 no
P1 C14 H14 108.00 no
C15 C14 H14 108.00 no
C16 C14 H14 108.00 no
C14 C15 H15A 109.00 no
C14 C15 H15B 109.00 no
C14 C15 H15C 110.00 no
H15A C15 H15B 109.00 no
H15A C15 H15C 110.00 no
H15B C15 H15C 109.00 no
C14 C16 H16A 109.00 no
C14 C16 H16B 110.00 no
C14 C16 H16C 110.00 no
H16A C16 H16B 109.00 no
H16A C16 H16C 109.00 no
H16B C16 H16C 110.00 no

loop_
_geom_bond_atom_site_label_1
_geom_bond_atom_site_label_2
_geom_bond_distance
_geom_bond_publ_flag
W1 As1 2.6747(11) yes
W1 C1 2.045(12) yes
W1 C2 2.027(10) yes
W1 C3 2.042(10) yes
W1 C4 2.057(10) yes
W1 C5 1.972(11) yes
W2 As1 2.6522(10) yes
W2 C6 2.034(11) yes
W2 C7 2.028(12) yes
W2 C8 2.071(11) yes
W2 C9 2.038(12) yes
W2 C10 1.979(11) yes
As1 P1 2.306(3) yes
As1 H1 1.5000 no
P1 C11 1.819(12) yes
P1 C14 1.823(13) yes
P1 H2 1.41(11) no
O1 C1 1.129(15) yes
O2 C2 1.140(13) yes
O3 C3 1.133(14) yes
O4 C4 1.117(13) yes
O5 C5 1.139(14) yes
O6 C6 1.125(14) yes
O7 C7 1.147(14) yes
O8 C8 1.092(14) yes
O9 C9 1.139(15) yes
O10 C10 1.150(14) yes
C11 C12 1.504(17) no
C11 C13 1.56(2) no
C14 C16 1.521(18) no
C14 C15 1.54(2) no
C11 H11 1.0000 no
C12 H12A 0.9800 no
C12 H12B 0.9800 no
C12 H12C 0.9800 no
C13 H13A 0.9800 no
C13 H13B 0.9800 no
C13 H13C 0.9800 no
C14 H14 1.0000 no
C15 H15A 0.9800 no
C15 H15B 0.9800 no
C15 H15C 0.9800 no
C16 H16A 0.9800 no
C16 H16B 0.9800 no
C16 H16C 0.9800 no

loop_
_geom_contact_atom_site_label_1
_geom_contact_atom_site_label_2
_geom_contact_distance
_geom_contact_site_symmetry_2
_geom_contact_publ_flag
As1 C1 3.180(12) . no
As1 C2 3.571(10) . no
As1 C3 3.515(10) . no
As1 C4 3.246(10) . no
As1 C6 3.256(11) . no
As1 C7 3.417(12) . no
As1 C8 3.377(12) . no
As1 C9 3.266(10) . no
As1 H12B 2.9200 . no
O1 C7 3.280(13) 2_545 no
O1 C8 3.227(14) 2_545 no
O1 O4 3.170(12) 3_555 no
O2 O10 3.165(15) 1_455 no
O2 O9 3.200(12) 1_455 no
O2 C9 3.237(13) 1_455 no
O2 C10 3.220(14) 1_455 no
O3 O6 3.037(14) 3_565 no
O3 C6 3.383(16) 3_565 no
O3 O6 3.217(14) . no
O3 O8 3.231(13) 4_454 no
O4 O1 3.170(12) 3_555 no
O4 C9 3.260(13) . no
O4 O9 3.094(12) . no
O6 C12 3.274(15) 3_565 no
O6 O3 3.037(14) 3_565 no
O6 C3 3.337(15) . no
O6 O3 3.217(14) . no
O8 C3 3.254(13) 4_555 no
O8 C4 3.392(13) 4_555 no
O8 O3 3.231(13) 4_555 no
O9 O2 3.200(12) 1_655 no
O9 O4 3.094(12) . no
O10 O2 3.165(15) 1_655 no
O1 H13C 2.7500 2_445 no
O2 H15B 2.7000 . no
O2 H11 2.7900 . no
O4 H14 2.8200 4_554 no
O4 H13B 2.6000 4_554 no
O5 H16B 2.8500 4_454 no
O5 H2 2.45(11) 4_454 no
O6 H12A 2.5100 3_565 no
O6 H15C 2.4900 4_554 no
O7 H1 2.2400 2_555 no
O7 H12C 2.7800 . no
O7 H2 2.83(11) . no
O9 H13A 2.8100 2_545 no
O9 H14 2.7200 4_554 no
C1 As1 3.180(12) . no
C1 C2 2.942(16) . no
C1 C4 2.960(16) . no
C1 C5 2.830(16) . no
C2 C15 3.515(19) . no
C2 C1 2.942(16) . no
C2 C3 2.807(15) . no
C2 As1 3.571(10) . no
C2 C13 3.588(19) 2_445 no
C2 C5 2.795(15) . no
C3 O8 3.254(13) 4_454 no
C3 C5 2.875(15) . no
C3 C2 2.807(15) . no
C3 As1 3.515(10) . no
C3 C4 2.847(15) . no
C3 O6 3.337(15) . no
C4 O8 3.392(13) 4_454 no
C4 C5 2.812(15) . no
C4 C9 3.469(15) . no
C4 C3 2.847(15) . no
C4 As1 3.246(10) . no
C4 C1 2.960(16) . no
C5 C2 2.795(15) . no
C5 C1 2.830(16) . no
C5 C3 2.875(15) . no
C5 C4 2.812(15) . no
C6 As1 3.256(11) . no
C6 C10 2.886(16) . no
C6 C9 2.913(17) . no
C6 C7 2.889(14) . no
C6 O3 3.383(16) 3_565 no
C7 C10 2.821(15) . no
C7 C12 3.579(18) . no
C7 C6 2.889(14) . no
C7 As1 3.417(12) . no
C7 C8 2.906(16) . no
C7 O1 3.280(13) 2_555 no
C7 P1 3.515(11) . no
C8 C10 2.879(16) . no
C8 C9 2.847(15) . no
C8 C7 2.906(16) . no
C8 O1 3.227(14) 2_555 no
C8 As1 3.377(12) . no
C9 O2 3.237(13) 1_655 no
C9 C10 2.853(16) . no
C9 O4 3.260(13) . no
C9 C8 2.847(15) . no
C9 C6 2.913(17) . no
C9 As1 3.266(10) . no
C9 C4 3.469(15) . no
C10 O2 3.220(14) 1_655 no
C10 C8 2.879(16) . no
C10 C9 2.853(16) . no
C10 C6 2.886(16) . no
C10 C7 2.821(15) . no
C12 O6 3.274(15) 3_565 no
C12 C7 3.579(18) . no
C13 C2 3.588(19) 2_455 no
C15 C2 3.515(19) . no
C1 H1 2.8000 . no
C1 H13C 2.8000 2_445 no
C1 H15A 3.0500 . no
C2 H11 2.9700 . no
C2 H13C 2.9400 2_445 no
C2 H15B 3.0100 . no
C3 H12B 3.0800 . no
C5 H16B 2.8800 4_454 no
C6 H15C 2.9900 4_554 no
C7 H2 2.77(11) . no
C11 H15B 3.0900 . no
C13 H14 2.9300 . no
C14 H13B 2.8400 . no
H1 H16C 2.4900 . no
H1 O7 2.2400 2_545 no
H2 O7 2.83(11) . no
H2 C7 2.77(11) . no
H2 O5 2.45(11) 4_555 no
H11 O2 2.7900 . no
H11 C2 2.9700 . no
H11 H15B 2.5500 . no
H12A O6 2.5100 3_565 no
H12B As1 2.9200 . no
H12B C3 3.0800 . no
H12C O7 2.7800 . no
H12C H13A 2.3000 . no
H13A H12C 2.3000 . no
H13A O9 2.8100 2_555 no
H13B C14 2.8400 . no
H13B H14 2.1900 . no
H13B O4 2.6000 4_455 no
H13C O1 2.7500 2_455 no
H13C C1 2.8000 2_455 no
H13C C2 2.9400 2_455 no
H14 C13 2.9300 . no
H14 H13B 2.1900 . no
H14 O4 2.8200 4_455 no
H14 O9 2.7200 4_455 no
H15A C1 3.0500 . no
H15A H16C 2.5900 . no
H15B O2 2.7000 . no
H15B C2 3.0100 . no
H15B C11 3.0900 . no
H15B H11 2.5500 . no
H15C H16A 2.5000 . no
H15C O6 2.4900 4_455 no
H15C C6 2.9900 4_455 no
H16A H15C 2.5000 . no
H16B O5 2.8500 4_555 no
H16B C5 2.8800 4_555 no
H16C H1 2.4900 . no
H16C H15A 2.5900 . no

loop_
_geom_hbond_atom_site_label_D
_geom_hbond_atom_site_label_H
_geom_hbond_atom_site_label_A
_geom_hbond_distance_DH
_geom_hbond_distance_HA
_geom_hbond_distance_DA
_geom_hbond_angle_DHA
_geom_hbond_site_symmetry_A
_geom_hbond_publ_flag
As1 H1 O7 1.5000 2.2400 3.703(8) 165.00 2_545 yes
P1 H2 O5 1.41(11) 2.45(11) 3.783(9) 156(7) 4_555 yes
C12 H12A O6 0.9800 2.5100 3.274(15) 135.00 3_565 yes
C15 H15C O6 0.9800 2.4900 3.434(19) 161.00 4_455 yes

loop_
_geom_torsion_atom_site_label_1
_geom_torsion_atom_site_label_2
_geom_torsion_atom_site_label_3
_geom_torsion_atom_site_label_4
_geom_torsion
_geom_torsion_publ_flag
C1 W1 As1 W2 122.7(3) no
C1 W1 As1 P1 -97.4(3) no
C2 W1 As1 W2 -145.6(3) no
C2 W1 As1 P1 -5.7(3) no
C3 W1 As1 W2 -57.7(3) no
C3 W1 As1 P1 82.2(3) no
C4 W1 As1 W2 29.8(3) no
C4 W1 As1 P1 169.7(3) no
C6 W2 As1 W1 31.2(3) no
C6 W2 As1 P1 -111.2(3) no
C7 W2 As1 W1 121.7(3) no
C7 W2 As1 P1 -20.6(3) no
C8 W2 As1 W1 -148.0(3) no
C8 W2 As1 P1 69.7(3) no
C9 W2 As1 W1 -60.3(3) no
C9 W2 As1 P1 157.4(3) no
W1 As1 P1 C11 -47.1(4) no
W1 As1 P1 C14 81.7(4) no
W2 As1 P1 C11 100.7(4) no
W2 As1 P1 C14 -130.6(4) no
As1 P1 C11 C12 -46.5(9) no
As1 P1 C11 C13 -167.9(8) no
C14 P1 C11 C12 -177.7(8) no
C14 P1 C11 C13 60.9(10) no
As1 P1 C14 C15 -60.6(9) no
As1 P1 C14 C16 64.0(9) no
C11 P1 C14 C15 69.8(10) no
C11 P1 C14 C16 -165.6(8) no
